data_7032032
loop_
_publ_author_name
'Bansal, Deepak'
'Kumar, Gulshan'
'Hundal, Geeta'
'Gupta, Rajeev'

_publ_section_title
;
 Mononuclear complexes of amide-based ligands containing appended
 functional groups: role of secondary coordination spheres on catalysis.
;
_journal_issue 39
_journal_name_full 'Dalton transactions (Cambridge, England : 2003)'
_journal_page_first 14865
_journal_page_last 14875
_journal_paper_doi 10.1039/c4dt02079k
_journal_volume 43
_journal_year 2014
_chemical_formula_moiety 'C24 H23 Mn N5 O5 S2, C H4 O'
_chemical_formula_sum 'C25 H28 Mn N5 Na0 O6 S2'
_chemical_formula_weight 613.58
_chemical_name_systematic
;
 ?
;
_space_group_IT_number 14
_symmetry_cell_setting monoclinic
_symmetry_space_group_name_Hall '-P 2ybc'
_symmetry_space_group_name_H-M 'P 1 21/c 1'
_atom_sites_solution_hydrogens geom
_atom_sites_solution_primary direct
_atom_sites_solution_secondary difmap
_audit_creation_method SHELXL-97
_cell_angle_alpha 90.00
_cell_angle_beta 100.694(3)
_cell_angle_gamma 90.00
_cell_formula_units_Z 4
_cell_length_a 12.7166(4)
_cell_length_b 22.4097(8)
_cell_length_c 9.7068(3)
_cell_measurement_reflns_used 7098
_cell_measurement_temperature 293(2)
_cell_measurement_theta_max 24.8
_cell_measurement_theta_min 3.1
_cell_volume 2718.15(16)
_computing_cell_refinement 'CrysAlisPro, Oxford Diffraction Ltd.,'
_computing_data_collection 'CrysAlisPro, Oxford Diffraction Ltd.,'
_computing_data_reduction 'CrysAlisPro, Oxford Diffraction Ltd.,'
_computing_molecular_graphics 'SHELXLTL (Sheldrick, 2008)'
_computing_publication_material SHELXLTL
_computing_structure_refinement 'SHELXL-97 (Sheldrick, 1997)'
_computing_structure_solution 'SHELXS-97 (Sheldrick, 2008)'
_diffrn_ambient_temperature 293(2)
_diffrn_measured_fraction_theta_full 0.978
_diffrn_measured_fraction_theta_max 0.978
_diffrn_measurement_device_type 'Xcalibur, Ruby, Gemini'
_diffrn_measurement_method '\w scans'
_diffrn_radiation_monochromator graphite
_diffrn_radiation_source 'fine-focus sealed tube'
_diffrn_radiation_type MoK\a
_diffrn_radiation_wavelength 0.71073
_diffrn_reflns_av_R_equivalents 0.0172
_diffrn_reflns_av_sigmaI/netI 0.0258
_diffrn_reflns_limit_h_max 15
_diffrn_reflns_limit_h_min -15
_diffrn_reflns_limit_k_max 17
_diffrn_reflns_limit_k_min -26
_diffrn_reflns_limit_l_max 11
_diffrn_reflns_limit_l_min -11
_diffrn_reflns_number 10623
_diffrn_reflns_theta_full 24.99
_diffrn_reflns_theta_max 24.99
_diffrn_reflns_theta_min 3.26
_exptl_absorpt_coefficient_mu 0.689
_exptl_absorpt_correction_T_max 0.889
_exptl_absorpt_correction_T_min 0.871
_exptl_absorpt_correction_type multi-scan
_exptl_absorpt_process_details sadabs
_exptl_crystal_colour yellow
_exptl_crystal_density_diffrn 1.497
_exptl_crystal_density_method 'not measured'
_exptl_crystal_description cubic
_exptl_crystal_F_000 1268
_exptl_crystal_size_max 0.20
_exptl_crystal_size_mid 0.19
_exptl_crystal_size_min 0.17
_refine_diff_density_max 0.407
_refine_diff_density_min -0.349
_refine_diff_density_rms 0.064
_refine_ls_extinction_method none
_refine_ls_goodness_of_fit_ref 0.948
_refine_ls_hydrogen_treatment mixed
_refine_ls_matrix_type full
_refine_ls_number_parameters 386
_refine_ls_number_reflns 4680
_refine_ls_number_restraints 2
_refine_ls_restrained_S_all 1.004
_refine_ls_R_factor_all 0.0378
_refine_ls_R_factor_gt 0.0327
_refine_ls_shift/su_max 0.001
_refine_ls_shift/su_mean 0.000
_refine_ls_structure_factor_coef Fsqd
_refine_ls_weighting_details 'calc w=1/[\s^2^(Fo^2^)+(0.0492P)^2^+2.0914P] where P=(Fo^2^+2Fc^2^)/3'
_refine_ls_weighting_scheme calc
_refine_ls_wR_factor_gt 0.0844
_refine_ls_wR_factor_ref 0.0873
_reflns_number_gt 4176
_reflns_number_total 4680
_reflns_threshold_expression >2sigma(I)
_cod_data_source_file c4dt02079k2.cif
_cod_data_source_block shelxl
_cod_depositor_comments 'Adding full bibliography for 7032028--7032032.cif.'
_cod_original_cell_volume 2718.15(15)
_cod_original_sg_symbol_H-M 'P 21/c'
_cod_database_code 7032032

loop_
_symmetry_equiv_pos_as_xyz
'x, y, z'
'-x, y+1/2, -z+1/2'
'-x, -y, -z'
'x, -y-1/2, z-1/2'

loop_
_atom_site_label
_atom_site_type_symbol
_atom_site_fract_x
_atom_site_fract_y
_atom_site_fract_z
_atom_site_U_iso_or_equiv
_atom_site_adp_type
_atom_site_occupancy
_atom_site_symmetry_multiplicity
_atom_site_calc_flag
_atom_site_refinement_flags
_atom_site_disorder_assembly
_atom_site_disorder_group
C23 C 0.1678(2) 0.12426(14) -0.2725(3) 0.0420(7) Uani 1 1 d . . .
H23A H 0.1044 0.1326 -0.3404 0.063 Uiso 1 1 calc R . .
H23B H 0.2063 0.0920 -0.3055 0.063 Uiso 1 1 calc R . .
H23C H 0.2124 0.1591 -0.2592 0.063 Uiso 1 1 calc R . .
O3 O 0.38276(14) 0.07303(8) 0.22946(17) 0.0287(4) Uani 1 1 d . A .
O4A O 0.24283(16) 0.17524(9) 0.1079(2) 0.0259(5) Uani 0.761(3) 1 d PD A 1
O4B O 0.2951(5) 0.1776(3) 0.0452(7) 0.0259(5) Uani 0.239(3) 1 d PD A 2
C22 C 0.4060(2) 0.10526(14) 0.3572(3) 0.0442(7) Uani 1 1 d . . .
H22A H 0.4674 0.0881 0.4164 0.066 Uiso 1 1 calc R . .
H22B H 0.3457 0.1033 0.4037 0.066 Uiso 1 1 calc R . .
H22C H 0.4205 0.1462 0.3381 0.066 Uiso 1 1 calc R . .
C24 C 0.3086(3) 0.22670(14) 0.1398(4) 0.0444(8) Uani 1 1 d D . .
O6 O -0.31678(17) 0.07369(9) 0.4694(2) 0.0483(5) Uani 1 1 d . . .
C25 C -0.2637(3) 0.02257(15) 0.5321(3) 0.0606(9) Uani 1 1 d . . .
H25A H -0.1893 0.0246 0.5262 0.091 Uiso 1 1 calc R . .
H25B H -0.2949 -0.0124 0.4840 0.091 Uiso 1 1 calc R . .
H25C H -0.2709 0.0207 0.6287 0.091 Uiso 1 1 calc R . .
H5A H 0.090(2) 0.0858(13) -0.159(3) 0.038(8) Uiso 1 1 d . . .
H3A H 0.435(2) 0.0584(13) 0.214(3) 0.032(8) Uiso 1 1 d . . .
H6A H -0.353(3) 0.0613(17) 0.380(4) 0.079(12) Uiso 1 1 d . . .
H4A H 0.193(3) 0.175(2) 0.168(4) 0.137(19) Uiso 1 1 d D . .
H24A H 0.274(4) 0.261(2) 0.081(5) 0.118(17) Uiso 1 1 d . . .
H24B H 0.322(4) 0.232(2) 0.238(5) 0.118(17) Uiso 1 1 d . . .
H24C H 0.374(4) 0.221(2) 0.119(5) 0.134(19) Uiso 1 1 d . . .
C8 C 0.07483(16) 0.08683(10) 0.2435(2) 0.0192(5) Uani 1 1 d . . .
C6 C 0.15725(16) -0.04204(10) 0.0557(2) 0.0194(5) Uani 1 1 d . . .
C2 C 0.29031(16) -0.04064(10) -0.0777(2) 0.0207(5) Uani 1 1 d . . .
C7 C 0.09469(16) -0.00599(10) 0.1436(2) 0.0196(5) Uani 1 1 d . . .
C1 C 0.37041(16) -0.00238(10) -0.1333(2) 0.0210(5) Uani 1 1 d . . .
C15 C 0.44605(16) 0.09356(10) -0.1257(2) 0.0211(5) Uani 1 1 d . . .
C5 C 0.14306(19) -0.10299(11) 0.0367(2) 0.0266(5) Uani 1 1 d . . .
H5 H 0.0926 -0.1234 0.0766 0.032 Uiso 1 1 calc R . .
C16 C 0.57947(17) 0.15123(10) -0.2224(2) 0.0225(5) Uani 1 1 d . . .
C20 C 0.55778(18) 0.23904(11) -0.0845(2) 0.0266(5) Uani 1 1 d . . .
H20 H 0.5238 0.2592 -0.0212 0.032 Uiso 1 1 calc R . .
C21 C 0.52856(16) 0.18067(10) -0.1253(2) 0.0219(5) Uani 1 1 d . . .
C17 C 0.6596(2) 0.17889(12) -0.2796(2) 0.0304(6) Uani 1 1 d . . .
H17 H 0.6926 0.1594 -0.3446 0.036 Uiso 1 1 calc R . .
C11 C -0.07216(19) 0.21219(12) 0.5485(3) 0.0354(6) Uani 1 1 d . . .
H11 H -0.1106 0.2267 0.6140 0.042 Uiso 1 1 calc R . .
C4 C 0.2058(2) -0.13257(11) -0.0431(2) 0.0299(5) Uani 1 1 d . . .
H4 H 0.1980 -0.1735 -0.0572 0.036 Uiso 1 1 calc R . .
C9 C -0.02791(17) 0.13327(10) 0.4058(2) 0.0230(5) Uani 1 1 d . . .
C14 C 0.04481(17) 0.17031(10) 0.3552(2) 0.0223(5) Uani 1 1 d . . .
C12 C 0.00026(19) 0.24952(12) 0.4991(3) 0.0316(6) Uani 1 1 d . . .
H12 H 0.0096 0.2885 0.5323 0.038 Uiso 1 1 calc R . .
C13 C 0.05832(19) 0.22937(11) 0.4015(2) 0.0281(5) Uani 1 1 d . . .
H13 H 0.1055 0.2546 0.3673 0.034 Uiso 1 1 calc R . .
C3 C 0.28046(18) -0.10147(11) -0.1021(2) 0.0258(5) Uani 1 1 d . . .
H3 H 0.3228 -0.1209 -0.1566 0.031 Uiso 1 1 calc R . .
C19 C 0.63832(19) 0.26640(11) -0.1400(3) 0.0300(5) Uani 1 1 d . . .
H19 H 0.6592 0.3051 -0.1131 0.036 Uiso 1 1 calc R . .
C10 C -0.08801(18) 0.15415(12) 0.5023(3) 0.0339(6) Uani 1 1 d . . .
H10 H -0.1373 0.1296 0.5344 0.041 Uiso 1 1 calc R . .
C18 C 0.6885(2) 0.23630(12) -0.2363(3) 0.0326(6) Uani 1 1 d . . .
H18 H 0.7425 0.2554 -0.2721 0.039 Uiso 1 1 calc R . .
Mn Mn 0.25652(2) 0.084864(15) 0.04615(3) 0.01916(11) Uani 1 1 d . . .
N3 N 0.37545(13) 0.05339(9) -0.08611(18) 0.0212(4) Uani 1 1 d . A .
N1 N 0.22985(13) -0.01174(8) 0.00034(18) 0.0180(4) Uani 1 1 d . A .
N2 N 0.12306(13) 0.05166(8) 0.15801(18) 0.0187(4) Uani 1 1 d . A .
N4 N 0.10106(14) 0.14308(8) 0.26261(19) 0.0221(4) Uani 1 1 d . . .
N5 N 0.45258(14) 0.14725(9) -0.0735(2) 0.0236(4) Uani 1 1 d . . .
O1 O 0.02524(12) -0.03111(7) 0.19820(17) 0.0271(4) Uani 1 1 d . . .
O2 O 0.42402(12) -0.02517(8) -0.21644(16) 0.0272(4) Uani 1 1 d . . .
O5 O 0.13877(13) 0.10801(8) -0.14304(17) 0.0269(4) Uani 1 1 d . A .
S1 S 0.53051(4) 0.07864(3) -0.24748(6) 0.02298(15) Uani 1 1 d . . .
S2 S -0.02387(4) 0.06183(3) 0.33675(6) 0.02357(15) Uani 1 1 d . . .

loop_
_atom_site_aniso_label
_atom_site_aniso_U_11
_atom_site_aniso_U_22
_atom_site_aniso_U_33
_atom_site_aniso_U_23
_atom_site_aniso_U_13
_atom_site_aniso_U_12
C23 0.0365(14) 0.0503(18) 0.0377(15) 0.0192(13) 0.0032(12) 0.0001(13)
O3 0.0235(9) 0.0367(11) 0.0242(9) -0.0089(7) 0.0001(7) 0.0081(8)
O4A 0.0262(12) 0.0173(11) 0.0362(13) -0.0053(9) 0.0115(9) -0.0027(9)
O4B 0.0262(12) 0.0173(11) 0.0362(13) -0.0053(9) 0.0115(9) -0.0027(9)
C22 0.0418(15) 0.056(2) 0.0319(14) -0.0168(13) -0.0005(12) 0.0034(14)
C24 0.0450(17) 0.0314(17) 0.061(2) -0.0195(15) 0.0214(16) -0.0148(13)
O6 0.0539(12) 0.0436(13) 0.0408(12) -0.0096(9) -0.0088(10) 0.0030(10)
C25 0.071(2) 0.052(2) 0.052(2) 0.0165(16) -0.0083(17) -0.0037(17)
C8 0.0172(10) 0.0232(13) 0.0163(10) 0.0023(9) 0.0006(8) 0.0001(9)
C6 0.0201(11) 0.0173(12) 0.0187(11) 0.0002(9) -0.0021(9) -0.0007(9)
C2 0.0190(10) 0.0220(12) 0.0186(11) -0.0025(9) -0.0026(9) 0.0050(9)
C7 0.0177(10) 0.0213(12) 0.0175(11) 0.0004(9) -0.0025(9) -0.0009(9)
C1 0.0166(10) 0.0274(13) 0.0173(11) -0.0026(9) -0.0017(8) 0.0053(9)
C15 0.0159(10) 0.0297(14) 0.0171(11) -0.0023(9) 0.0011(8) 0.0032(9)
C5 0.0320(12) 0.0194(12) 0.0275(12) 0.0000(10) 0.0031(10) -0.0048(10)
C16 0.0230(11) 0.0256(13) 0.0177(11) 0.0014(9) 0.0004(9) 0.0036(9)
C20 0.0250(12) 0.0270(14) 0.0274(12) -0.0016(10) 0.0035(10) 0.0032(10)
C21 0.0176(10) 0.0274(13) 0.0192(11) 0.0011(9) -0.0005(9) 0.0031(9)
C17 0.0364(13) 0.0334(15) 0.0242(12) 0.0042(10) 0.0128(10) 0.0023(11)
C11 0.0280(13) 0.0397(16) 0.0402(15) -0.0100(12) 0.0108(11) 0.0092(11)
C4 0.0394(14) 0.0160(12) 0.0324(13) -0.0034(10) 0.0014(11) 0.0004(10)
C9 0.0182(10) 0.0249(13) 0.0246(12) -0.0031(10) 0.0005(9) 0.0019(9)
C14 0.0219(11) 0.0238(13) 0.0196(11) 0.0007(9) -0.0002(9) 0.0046(9)
C12 0.0331(13) 0.0269(14) 0.0325(13) -0.0066(11) 0.0003(11) 0.0109(11)
C13 0.0318(13) 0.0242(13) 0.0280(12) -0.0002(10) 0.0049(10) 0.0011(10)
C3 0.0294(12) 0.0238(13) 0.0223(11) -0.0051(10) -0.0002(10) 0.0071(10)
C19 0.0342(13) 0.0226(13) 0.0324(13) 0.0038(10) 0.0036(11) -0.0008(10)
C10 0.0204(12) 0.0404(16) 0.0433(15) -0.0071(12) 0.0116(11) 0.0020(11)
C18 0.0367(14) 0.0334(15) 0.0303(13) 0.0075(11) 0.0130(11) -0.0033(11)
Mn 0.02085(19) 0.0157(2) 0.01998(19) -0.00163(13) 0.00127(14) -0.00166(13)
N3 0.0174(9) 0.0262(11) 0.0203(9) -0.0040(8) 0.0039(7) -0.0004(8)
N1 0.0175(9) 0.0170(10) 0.0176(9) -0.0018(7) -0.0017(7) 0.0007(7)
N2 0.0194(9) 0.0171(10) 0.0195(9) -0.0010(7) 0.0036(7) -0.0005(7)
N4 0.0256(10) 0.0191(11) 0.0224(10) 0.0002(8) 0.0063(8) -0.0016(8)
N5 0.0183(9) 0.0260(11) 0.0264(10) -0.0048(8) 0.0040(8) 0.0001(8)
O1 0.0261(8) 0.0254(9) 0.0311(9) -0.0033(7) 0.0082(7) -0.0084(7)
O2 0.0222(8) 0.0359(10) 0.0234(8) -0.0087(7) 0.0039(7) 0.0033(7)
O5 0.0244(9) 0.0272(10) 0.0265(9) 0.0042(7) -0.0024(7) -0.0084(7)
S1 0.0255(3) 0.0260(3) 0.0187(3) -0.0025(2) 0.0073(2) 0.0016(2)
S2 0.0198(3) 0.0244(3) 0.0280(3) -0.0036(2) 0.0083(2) -0.0039(2)

loop_
_atom_type_symbol
_atom_type_description
_atom_type_scat_dispersion_real
_atom_type_scat_dispersion_imag
_atom_type_scat_source
C C 0.0033 0.0016 'International Tables Vol C Tables 4.2.6.8 and 6.1.1.4'
H H 0.0000 0.0000 'International Tables Vol C Tables 4.2.6.8 and 6.1.1.4'
Mn Mn 0.3368 0.7283 'International Tables Vol C Tables 4.2.6.8 and 6.1.1.4'
N N 0.0061 0.0033 'International Tables Vol C Tables 4.2.6.8 and 6.1.1.4'
Na Na 0.0362 0.0249 'International Tables Vol C Tables 4.2.6.8 and 6.1.1.4'
O O 0.0106 0.0060 'International Tables Vol C Tables 4.2.6.8 and 6.1.1.4'
S S 0.1246 0.1234 'International Tables Vol C Tables 4.2.6.8 and 6.1.1.4'

loop_
_geom_angle_atom_site_label_1
_geom_angle_atom_site_label_2
_geom_angle_atom_site_label_3
_geom_angle
O5 C23 H23A 109.5
O5 C23 H23B 109.5
H23A C23 H23B 109.5
O5 C23 H23C 109.5
H23A C23 H23C 109.5
H23B C23 H23C 109.5
C22 O3 Mn 130.85(16)
C22 O3 H3A 110(2)
Mn O3 H3A 115(2)
C24 O4A Mn 139.10(19)
C24 O4A H4A 108(3)
Mn O4A H4A 106(3)
C24 O4B Mn 138.5(5)
O3 C22 H22A 109.5
O3 C22 H22B 109.5
H22A C22 H22B 109.5
O3 C22 H22C 109.5
H22A C22 H22C 109.5
H22B C22 H22C 109.5
O4A C24 O4B 40.4(3)
O4A C24 H24A 109(3)
O4B C24 H24A 103(3)
O4A C24 H24B 108(3)
O4B C24 H24B 137(3)
H24A C24 H24B 117(4)
O4A C24 H24C 112(3)
O4B C24 H24C 76(3)
H24A C24 H24C 107(4)
H24B C24 H24C 104(4)
C25 O6 H6A 106(2)
O6 C25 H25A 109.5
O6 C25 H25B 109.5
H25A C25 H25B 109.5
O6 C25 H25C 109.5
H25A C25 H25C 109.5
H25B C25 H25C 109.5
N4 C8 N2 120.63(19)
N4 C8 S2 114.78(16)
N2 C8 S2 124.59(16)
N1 C6 C5 122.0(2)
N1 C6 C7 115.63(19)
C5 C6 C7 122.36(19)
N1 C2 C3 121.9(2)
N1 C2 C1 115.10(19)
C3 C2 C1 123.0(2)
O1 C7 N2 126.1(2)
O1 C7 C6 119.3(2)
N2 C7 C6 114.56(18)
O2 C1 N3 127.3(2)
O2 C1 C2 118.8(2)
N3 C1 C2 113.85(18)
N5 C15 N3 119.59(19)
N5 C15 S1 115.56(17)
N3 C15 S1 124.84(17)
C4 C5 C6 118.3(2)
C4 C5 H5 120.9
C6 C5 H5 120.9
C17 C16 C21 121.4(2)
C17 C16 S1 128.93(18)
C21 C16 S1 109.60(16)
C19 C20 C21 118.7(2)
C19 C20 H20 120.6
C21 C20 H20 120.6
N5 C21 C20 124.7(2)
N5 C21 C16 115.4(2)
C20 C21 C16 119.9(2)
C18 C17 C16 117.8(2)
C18 C17 H17 121.1
C16 C17 H17 121.1
C10 C11 C12 121.4(2)
C10 C11 H11 119.3
C12 C11 H11 119.3
C5 C4 C3 120.2(2)
C5 C4 H4 119.9
C3 C4 H4 119.9
C10 C9 C14 121.2(2)
C10 C9 S2 128.78(19)
C14 C9 S2 110.01(16)
N4 C14 C13 125.2(2)
N4 C14 C9 114.8(2)
C13 C14 C9 119.9(2)
C13 C12 C11 120.8(2)
C13 C12 H12 119.6
C11 C12 H12 119.6
C12 C13 C14 118.8(2)
C12 C13 H13 120.6
C14 C13 H13 120.6
C4 C3 C2 118.2(2)
C4 C3 H3 120.9
C2 C3 H3 120.9
C20 C19 C18 120.6(2)
C20 C19 H19 119.7
C18 C19 H19 119.7
C11 C10 C9 118.0(2)
C11 C10 H10 121.0
C9 C10 H10 121.0
C17 C18 C19 121.6(2)
C17 C18 H18 119.2
C19 C18 H18 119.2
O4A Mn O4B 26.65(18)
O4A Mn O3 88.41(8)
O4B Mn O3 89.26(19)
O4A Mn O5 86.12(8)
O4B Mn O5 83.59(19)
O3 Mn O5 172.56(7)
O4A Mn N1 164.89(7)
O4B Mn N1 166.70(19)
O3 Mn N1 96.12(6)
O5 Mn N1 90.44(6)
O4A Mn N3 123.56(8)
O4B Mn N3 97.01(19)
O3 Mn N3 87.53(6)
O5 Mn N3 91.31(6)
N1 Mn N3 71.17(7)
O4A Mn N2 93.94(7)
O4B Mn N2 120.46(19)
O3 Mn N2 94.09(7)
O5 Mn N2 91.30(6)
N1 Mn N2 71.40(6)
N3 Mn N2 142.49(7)
C1 N3 C15 120.75(18)
C1 N3 Mn 119.53(14)
C15 N3 Mn 119.51(14)
C6 N1 C2 119.53(19)
C6 N1 Mn 120.35(14)
C2 N1 Mn 120.04(14)
C7 N2 C8 118.38(18)
C7 N2 Mn 118.02(14)
C8 N2 Mn 123.52(14)
C8 N4 C14 111.50(18)
C15 N5 C21 110.88(18)
C23 O5 Mn 123.28(15)
C23 O5 H5A 109(2)
Mn O5 H5A 114(2)
C16 S1 C15 88.60(11)
C9 S2 C8 88.86(10)

loop_
_geom_bond_atom_site_label_1
_geom_bond_atom_site_label_2
_geom_bond_distance
C23 O5 1.422(3)
C23 H23A 0.9600
C23 H23B 0.9600
C23 H23C 0.9600
O3 C22 1.418(3)
O3 Mn 2.1802(17)
O3 H3A 0.78(3)
O4A C24 1.425(3)
O4A Mn 2.128(2)
O4A H4A 0.94(2)
O4B C24 1.423(7)
O4B Mn 2.137(6)
C22 H22A 0.9600
C22 H22B 0.9600
C22 H22C 0.9600
C24 H24A 1.01(5)
C24 H24B 0.94(5)
C24 H24C 0.89(5)
O6 C25 1.409(4)
O6 H6A 0.95(4)
C25 H25A 0.9600
C25 H25B 0.9600
C25 H25C 0.9600
C8 N4 1.308(3)
C8 N2 1.369(3)
C8 S2 1.769(2)
C6 N1 1.337(3)
C6 C5 1.386(3)
C6 C7 1.505(3)
C2 N1 1.342(3)
C2 C3 1.385(3)
C2 C1 1.506(3)
C7 O1 1.246(3)
C7 N2 1.342(3)
C1 O2 1.257(3)
C1 N3 1.329(3)
C15 N5 1.302(3)
C15 N3 1.376(3)
C15 S1 1.770(2)
C5 C4 1.380(3)
C5 H5 0.9300
C16 C17 1.394(3)
C16 C21 1.403(3)
C16 S1 1.743(2)
C20 C19 1.386(3)
C20 C21 1.397(3)
C20 H20 0.9300
C21 N5 1.388(3)
C17 C18 1.382(4)
C17 H17 0.9300
C11 C10 1.378(4)
C11 C12 1.393(4)
C11 H11 0.9300
C4 C3 1.384(3)
C4 H4 0.9300
C9 C10 1.395(3)
C9 C14 1.398(3)
C9 S2 1.740(2)
C14 N4 1.389(3)
C14 C13 1.398(3)
C12 C13 1.381(3)
C12 H12 0.9300
C13 H13 0.9300
C3 H3 0.9300
C19 C18 1.399(3)
C19 H19 0.9300
C10 H10 0.9300
C18 H18 0.9300
Mn O5 2.2053(16)
Mn N1 2.2234(18)
Mn N3 2.2702(17)
Mn N2 2.3014(17)
O5 H5A 0.79(3)
